data_7247173
loop_
_publ_author_name
'Fan, Xiao-Xiang'
'Wang, Hong-Yu'
'Zhang, Bo'
'Kang, Xiu-Qi'
'Gu, Jin-Zhong'
'Xue, Ji-jun'

_publ_section_title
;
 Six metal--organic architectures from a 5-methoxyisophthalate linker:
 assembly, structural variety and catalytic features
;
_journal_issue 34
_journal_name_full 'RSC Advances'
_journal_page_first 23745
_journal_page_last 23753
_journal_paper_doi 10.1039/D3RA04111E
_journal_volume 13
_journal_year 2023
_chemical_formula_sum 'C42 H28 Mn2 N4 O10'
_chemical_formula_weight 858.56
_space_group_crystal_system monoclinic
_space_group_IT_number 15
_space_group_name_Hall '-C 2yc'
_space_group_name_H-M_alt 'C 1 2/c 1'
_atom_sites_solution_hydrogens geom
_audit_creation_method SHELXL-2014/7
_audit_update_record
;
2023-06-13 deposited with the CCDC.	2023-08-01 downloaded from the CCDC.
;
_cell_angle_alpha 90
_cell_angle_beta 105.531(8)
_cell_angle_gamma 90
_cell_formula_units_Z 8
_cell_length_a 38.823(4)
_cell_length_b 10.4967(8)
_cell_length_c 18.7612(12)
_cell_measurement_reflns_used 13886
_cell_measurement_temperature 293(2)
_cell_measurement_theta_max 70.009
_cell_measurement_theta_min 4.375
_cell_volume 7366.3(11)
_computing_cell_refinement 'Bruker SAINT'
_computing_data_collection 'Bruker APEX2'
_computing_data_reduction 'Bruker SAINT'
_computing_molecular_graphics 'Bruker SHELXTL'
_computing_publication_material 'Bruker SHELXTL'
_computing_structure_refinement 'SHELXL-2014/7 (Sheldrick, 2014)'
_computing_structure_solution 'SHELXL-2014/7 (Sheldrick, 2014)'
_diffrn_ambient_temperature 293(2)
_diffrn_measured_fraction_theta_full 0.999
_diffrn_measured_fraction_theta_max 0.981
_diffrn_measurement_device_type 'Bruker APE-II CCD'
_diffrn_measurement_method '\f and \w scans'
_diffrn_radiation_type CuK\a
_diffrn_radiation_wavelength 1.54184
_diffrn_reflns_av_R_equivalents 0.0933
_diffrn_reflns_av_unetI/netI 0.1224
_diffrn_reflns_Laue_measured_fraction_full 0.999
_diffrn_reflns_Laue_measured_fraction_max 0.981
_diffrn_reflns_limit_h_max 44
_diffrn_reflns_limit_h_min -47
_diffrn_reflns_limit_k_max 12
_diffrn_reflns_limit_k_min -8
_diffrn_reflns_limit_l_max 20
_diffrn_reflns_limit_l_min -22
_diffrn_reflns_number 13886
_diffrn_reflns_point_group_measured_fraction_full 0.999
_diffrn_reflns_point_group_measured_fraction_max 0.981
_diffrn_reflns_theta_full 67.684
_diffrn_reflns_theta_max 70.009
_diffrn_reflns_theta_min 4.375
_diffrn_source 'fine-focus sealed tube'
_exptl_absorpt_coefficient_mu 6.161
_exptl_absorpt_correction_T_max 0.403
_exptl_absorpt_correction_T_min 0.332
_exptl_absorpt_correction_type multi-scan
_exptl_absorpt_process_details SADABS
_exptl_crystal_colour yellow
_exptl_crystal_density_diffrn 1.548
_exptl_crystal_description block
_exptl_crystal_F_000 3504
_exptl_crystal_size_max 0.230
_exptl_crystal_size_mid 0.190
_exptl_crystal_size_min 0.180
_exptl_transmission_factor_max 0.330
_exptl_transmission_factor_min 0.282
_refine_diff_density_max 0.748
_refine_diff_density_min -0.661
_refine_diff_density_rms 0.091
_refine_ls_extinction_coef 0.00007(2)
_refine_ls_extinction_expression Fc^*^=kFc[1+0.001xFc^2^\l^3^/sin(2\q)]^-1/4^
_refine_ls_extinction_method 'SHELXL-2014/7 (Sheldrick 2014'
_refine_ls_goodness_of_fit_ref 0.988
_refine_ls_hydrogen_treatment constr
_refine_ls_matrix_type full
_refine_ls_number_parameters 526
_refine_ls_number_reflns 6861
_refine_ls_number_restraints 0
_refine_ls_restrained_S_all 0.988
_refine_ls_R_factor_all 0.1554
_refine_ls_R_factor_gt 0.0806
_refine_ls_shift/su_max 0.001
_refine_ls_shift/su_mean 0.000
_refine_ls_structure_factor_coef Fsqd
_refine_ls_weighting_details 'w=1/[\s^2^(Fo^2^)+(0.1119P)^2^] where P=(Fo^2^+2Fc^2^)/3'
_refine_ls_weighting_scheme calc
_refine_ls_wR_factor_gt 0.1956
_refine_ls_wR_factor_ref 0.2689
_reflns_Friedel_coverage 0.000
_reflns_number_gt 3204
_reflns_number_total 6861
_reflns_threshold_expression 'I > 2\s(I)'
_cod_data_source_file d3ra04111e2.cif
_cod_data_source_block 480-16Mn
_cod_original_sg_symbol_H-M 'C 2/c'
_cod_database_code 7247173
_shelx_shelxl_version_number 2014/7
_shelx_space_group_comment
;
The symmetry employed for this shelxl refinement is uniquely defined
by the following loop, which should always be used as a source of
symmetry information in preference to the above space-group names.
They are only intended as comments.
;
_shelx_estimated_absorpt_t_min 0.332
_shelx_estimated_absorpt_t_max 0.403

loop_
_space_group_symop_operation_xyz
'x, y, z'
'-x, y, -z+1/2'
'x+1/2, y+1/2, z'
'-x+1/2, y+1/2, -z+1/2'
'-x, -y, -z'
'x, -y, z-1/2'
'-x+1/2, -y+1/2, -z'
'x+1/2, -y+1/2, z-1/2'

loop_
_atom_site_label
_atom_site_type_symbol
_atom_site_fract_x
_atom_site_fract_y
_atom_site_fract_z
_atom_site_U_iso_or_equiv
_atom_site_adp_type
_atom_site_occupancy
_atom_site_site_symmetry_order
_atom_site_calc_flag
_atom_site_refinement_flags_posn
_atom_site_refinement_flags_adp
_atom_site_refinement_flags_occupancy
_atom_site_disorder_assembly
_atom_site_disorder_group
Mn1 Mn 0.91243(3) 1.18571(11) 0.23401(5) 0.0488(4) Uani 1 1 d . . . . .
Mn2 Mn 0.85066(3) 0.81464(11) 0.52294(6) 0.0519(4) Uani 1 1 d . . . . .
N1 N 0.94070(15) 1.3457(5) 0.1898(3) 0.0472(14) Uani 1 1 d . . . . .
N2 N 0.88359(18) 1.3706(6) 0.2453(3) 0.0629(17) Uani 1 1 d . . . . .
N3 N 0.82166(18) 0.6375(6) 0.5508(3) 0.0625(18) Uani 1 1 d . . . . .
N4 N 0.87896(18) 0.6413(7) 0.4943(4) 0.0654(18) Uani 1 1 d . . . . .
O1 O 0.85888(15) 1.1269(5) 0.1837(3) 0.0722(17) Uani 1 1 d . . . . .
O2 O 0.82371(14) 1.0601(5) 0.0777(2) 0.0646(15) Uani 1 1 d . . . . .
O3 O 0.84987(16) 0.9205(6) 0.4195(3) 0.0799(18) Uani 1 1 d . . . . .
O4 O 0.80562(16) 0.7913(6) 0.4150(3) 0.0835(19) Uani 1 1 d . . . . .
O5 O 0.73571(15) 0.7759(6) 0.1444(3) 0.086(2) Uani 1 1 d . . . . .
O6 O 0.95795(15) 1.2018(6) 0.3404(3) 0.0746(17) Uani 1 1 d . . . . .
O7 O 0.90901(15) 1.1051(6) 0.3416(3) 0.0808(19) Uani 1 1 d . . . . .
O8 O 0.90320(15) 0.8754(5) 0.5734(3) 0.0627(14) Uani 1 1 d . . . . .
O9 O 0.93720(15) 0.9483(5) 0.6800(2) 0.0616(14) Uani 1 1 d . . . . .
O10 O 1.03219(15) 1.2060(6) 0.5998(3) 0.0756(17) Uani 1 1 d . . . . .
C1 C 0.8350(2) 1.0575(7) 0.1474(4) 0.0559(19) Uani 1 1 d . . . . .
C2 C 0.81503(18) 0.9746(7) 0.1888(3) 0.0464(16) Uani 1 1 d . . . . .
C3 C 0.82805(19) 0.9586(6) 0.2646(4) 0.0498(17) Uani 1 1 d . . . . .
H3 H 0.8491 0.9983 0.2903 0.060 Uiso 1 1 calc R U . . .
C4 C 0.80919(19) 0.8821(6) 0.3018(3) 0.0474(17) Uani 1 1 d . . . . .
C5 C 0.8222(2) 0.8627(7) 0.3841(4) 0.0555(19) Uani 1 1 d . . . . .
C6 C 0.77798(19) 0.8210(7) 0.2636(4) 0.0539(18) Uani 1 1 d . . . . .
H6 H 0.7653 0.7709 0.2888 0.065 Uiso 1 1 calc R U . . .
C7 C 0.7659(2) 0.8353(8) 0.1877(4) 0.062(2) Uani 1 1 d . . . . .
C8 C 0.7841(2) 0.9126(7) 0.1506(4) 0.059(2) Uani 1 1 d . . . . .
H8 H 0.7756 0.9230 0.0997 0.071 Uiso 1 1 calc R U . . .
C9 C 0.7190(2) 0.6803(8) 0.1798(5) 0.087(3) Uani 1 1 d . . . . .
H9C H 0.6976 0.6502 0.1454 0.131 Uiso 1 1 calc R U . . .
H9B H 0.7132 0.7170 0.2220 0.131 Uiso 1 1 calc R U . . .
H9A H 0.7352 0.6104 0.1955 0.131 Uiso 1 1 calc R U . . .
C10 C 0.9394(2) 1.1435(7) 0.3742(4) 0.0501(17) Uani 1 1 d . . . . .
C11 C 0.95376(19) 1.1192(6) 0.4563(3) 0.0489(17) Uani 1 1 d . . . . .
C12 C 0.93440(18) 1.0441(6) 0.4929(3) 0.0439(16) Uani 1 1 d . . . . .
H12 H 0.9127 1.0078 0.4676 0.053 Uiso 1 1 calc R U . . .
C13 C 0.94860(19) 1.0252(6) 0.5687(3) 0.0473(17) Uani 1 1 d . . . . .
C14 C 0.9282(2) 0.9452(7) 0.6103(4) 0.0550(19) Uani 1 1 d . . . . .
C15 C 0.9810(2) 1.0761(6) 0.6061(4) 0.0512(18) Uani 1 1 d . . . . .
H15 H 0.9901 1.0607 0.6565 0.061 Uiso 1 1 calc R U . . .
C16 C 1.00004(19) 1.1500(7) 0.5693(4) 0.0513(18) Uani 1 1 d . . . . .
C17 C 0.9866(2) 1.1707(6) 0.4928(4) 0.0513(18) Uani 1 1 d . . . . .
H17 H 0.9995 1.2183 0.4671 0.062 Uiso 1 1 calc R U . . .
C18 C 1.0483(3) 1.1877(10) 0.6762(5) 0.115(4) Uani 1 1 d . . . . .
H18A H 1.0354 1.2353 0.7044 0.173 Uiso 1 1 calc R U . . .
H18B H 1.0726 1.2166 0.6882 0.173 Uiso 1 1 calc R U . . .
H18C H 1.0478 1.0988 0.6880 0.173 Uiso 1 1 calc R U . . .
C19 C 0.9697(2) 1.3342(8) 0.1672(4) 0.067(2) Uani 1 1 d . . . . .
H19 H 0.9806 1.2549 0.1693 0.080 Uiso 1 1 calc R U . . .
C20 C 0.9845(3) 1.4376(10) 0.1404(5) 0.090(3) Uani 1 1 d . . . . .
H20 H 1.0057 1.4265 0.1270 0.107 Uiso 1 1 calc R U . . .
C21 C 0.9695(3) 1.5523(10) 0.1332(6) 0.098(4) Uani 1 1 d . . . . .
H21 H 0.9793 1.6202 0.1137 0.117 Uiso 1 1 calc R U . . .
C22 C 0.9386(3) 1.5668(8) 0.1558(5) 0.077(3) Uani 1 1 d . . . . .
C23 C 0.9255(2) 1.4625(7) 0.1862(4) 0.0526(18) Uani 1 1 d . . . . .
C24 C 0.9193(3) 1.6855(9) 0.1497(6) 0.104(4) Uani 1 1 d . . . . .
H24 H 0.9272 1.7549 0.1277 0.125 Uiso 1 1 calc R U . . .
C25 C 0.8903(3) 1.6988(10) 0.1749(6) 0.099(4) Uani 1 1 d . . . . .
H25 H 0.8785 1.7767 0.1705 0.119 Uiso 1 1 calc R U . . .
C26 C 0.8776(3) 1.5938(9) 0.2085(5) 0.076(3) Uani 1 1 d . . . . .
C27 C 0.8945(2) 1.4733(7) 0.2144(4) 0.063(2) Uani 1 1 d . . . . .
C28 C 0.8488(3) 1.6017(12) 0.2373(7) 0.110(4) Uani 1 1 d . . . . .
H28 H 0.8369 1.6792 0.2353 0.132 Uiso 1 1 calc R U . . .
C29 C 0.8370(3) 1.5009(12) 0.2682(7) 0.110(4) Uani 1 1 d . . . . .
H29 H 0.8175 1.5091 0.2877 0.132 Uiso 1 1 calc R U . . .
C30 C 0.8548(3) 1.3804(10) 0.2707(6) 0.090(3) Uani 1 1 d . . . . .
H30 H 0.8463 1.3093 0.2902 0.107 Uiso 1 1 calc R U . . .
C31 C 0.7915(3) 0.6374(10) 0.5714(5) 0.087(3) Uani 1 1 d . . . . .
H31 H 0.7835 0.7145 0.5853 0.104 Uiso 1 1 calc R U . . .
C32 C 0.7710(3) 0.5276(11) 0.5734(5) 0.095(3) Uani 1 1 d . . . . .
H32 H 0.7501 0.5327 0.5886 0.113 Uiso 1 1 calc R U . . .
C33 C 0.7821(3) 0.4142(11) 0.5529(5) 0.096(3) Uani 1 1 d . . . . .
H33 H 0.7691 0.3404 0.5550 0.115 Uiso 1 1 calc R U . . .
C34 C 0.8135(3) 0.4088(9) 0.5282(5) 0.085(3) Uani 1 1 d . . . . .
C35 C 0.8316(3) 0.5233(8) 0.5261(4) 0.070(2) Uani 1 1 d . . . . .
C36 C 0.8273(3) 0.2948(10) 0.5028(6) 0.099(4) Uani 1 1 d . . . . .
H36 H 0.8156 0.2179 0.5036 0.119 Uiso 1 1 calc R U . . .
C37 C 0.8563(3) 0.2971(10) 0.4782(6) 0.111(5) Uani 1 1 d . . . . .
H37 H 0.8649 0.2206 0.4646 0.134 Uiso 1 1 calc R U . . .
C38 C 0.8752(3) 0.4125(9) 0.4717(5) 0.087(3) Uani 1 1 d . . . . .
C39 C 0.8630(2) 0.5269(8) 0.4974(4) 0.066(2) Uani 1 1 d . . . . .
C40 C 0.9056(3) 0.4239(13) 0.4447(6) 0.114(5) Uani 1 1 d . . . . .
H40 H 0.9154 0.3518 0.4290 0.136 Uiso 1 1 calc R U . . .
C41 C 0.9206(3) 0.5386(12) 0.4416(7) 0.111(4) Uani 1 1 d . . . . .
H41 H 0.9401 0.5462 0.4219 0.133 Uiso 1 1 calc R U . . .
C42 C 0.9071(2) 0.6441(10) 0.4675(5) 0.087(3) Uani 1 1 d . . . . .
H42 H 0.9183 0.7219 0.4661 0.105 Uiso 1 1 calc R U . . .

loop_
_atom_site_aniso_label
_atom_site_aniso_U_11
_atom_site_aniso_U_22
_atom_site_aniso_U_33
_atom_site_aniso_U_23
_atom_site_aniso_U_13
_atom_site_aniso_U_12
Mn1 0.0674(8) 0.0520(6) 0.0248(5) 0.0013(5) 0.0085(5) -0.0065(6)
Mn2 0.0726(8) 0.0570(7) 0.0245(6) -0.0012(5) 0.0105(5) 0.0062(6)
N1 0.056(4) 0.051(3) 0.032(3) 0.007(3) 0.007(3) 0.000(3)
N2 0.063(4) 0.069(4) 0.053(4) -0.008(4) 0.009(3) -0.001(4)
N3 0.081(5) 0.065(4) 0.043(4) 0.005(3) 0.020(3) -0.003(4)
N4 0.068(4) 0.069(4) 0.053(4) -0.011(4) 0.006(3) 0.011(4)
O1 0.087(4) 0.088(4) 0.037(3) -0.009(3) 0.009(3) -0.032(4)
O2 0.088(4) 0.074(4) 0.027(2) 0.009(2) 0.007(2) -0.024(3)
O3 0.092(4) 0.104(5) 0.034(3) 0.010(3) 0.001(3) -0.025(4)
O4 0.096(4) 0.115(5) 0.037(3) 0.021(3) 0.013(3) -0.023(4)
O5 0.077(4) 0.109(5) 0.056(3) 0.029(3) -0.009(3) -0.037(4)
O6 0.078(4) 0.104(5) 0.037(3) 0.018(3) 0.008(3) -0.022(4)
O7 0.079(4) 0.118(5) 0.035(3) 0.017(3) -0.005(3) -0.036(4)
O8 0.084(4) 0.063(3) 0.038(3) -0.005(3) 0.011(3) -0.011(3)
O9 0.098(4) 0.066(3) 0.021(2) 0.003(2) 0.017(2) -0.008(3)
O10 0.071(4) 0.106(5) 0.040(3) -0.006(3) -0.002(3) -0.015(4)
C1 0.069(5) 0.058(4) 0.036(4) 0.000(3) 0.007(4) -0.011(4)
C2 0.055(4) 0.057(4) 0.024(3) 0.002(3) 0.006(3) -0.002(3)
C3 0.054(4) 0.054(4) 0.038(4) -0.006(3) 0.006(3) -0.002(4)
C4 0.058(4) 0.052(4) 0.028(3) 0.001(3) 0.003(3) 0.000(4)
C5 0.067(5) 0.061(4) 0.039(4) 0.001(4) 0.015(4) 0.002(4)
C6 0.059(4) 0.069(5) 0.033(4) 0.006(4) 0.010(3) -0.009(4)
C7 0.061(5) 0.077(5) 0.037(4) 0.009(4) -0.003(3) -0.021(4)
C8 0.072(5) 0.068(5) 0.033(4) 0.011(4) 0.005(4) -0.014(4)
C9 0.082(6) 0.089(7) 0.076(6) 0.022(5) -0.004(5) -0.022(6)
C10 0.064(5) 0.057(4) 0.030(4) 0.007(3) 0.014(3) 0.005(4)
C11 0.069(5) 0.047(4) 0.026(3) 0.003(3) 0.005(3) 0.008(4)
C12 0.058(4) 0.047(4) 0.021(3) -0.003(3) 0.003(3) -0.005(3)
C13 0.070(5) 0.047(4) 0.024(3) 0.003(3) 0.011(3) 0.005(4)
C14 0.080(6) 0.045(4) 0.042(4) 0.003(3) 0.019(4) 0.012(4)
C15 0.071(5) 0.050(4) 0.027(3) -0.003(3) 0.004(3) 0.005(4)
C16 0.054(4) 0.055(4) 0.039(4) -0.006(3) 0.004(3) 0.002(4)
C17 0.069(5) 0.050(4) 0.036(4) -0.006(3) 0.015(3) -0.002(4)
C18 0.108(8) 0.136(10) 0.069(7) -0.016(6) -0.033(6) -0.025(8)
C19 0.081(6) 0.071(5) 0.050(5) -0.001(4) 0.020(4) -0.006(5)
C20 0.106(8) 0.090(7) 0.082(7) -0.008(6) 0.042(6) -0.034(7)
C21 0.143(11) 0.068(6) 0.089(8) 0.011(6) 0.044(7) -0.032(7)
C22 0.106(8) 0.054(5) 0.061(6) 0.003(4) 0.006(5) 0.001(5)
C23 0.060(5) 0.057(4) 0.035(4) 0.004(3) 0.003(3) -0.006(4)
C24 0.147(11) 0.051(5) 0.092(8) 0.020(5) -0.006(8) 0.008(7)
C25 0.122(10) 0.064(6) 0.082(8) -0.009(6) -0.023(7) 0.011(7)
C26 0.067(6) 0.071(6) 0.074(6) -0.007(5) -0.007(5) 0.005(5)
C27 0.076(6) 0.054(4) 0.042(4) -0.006(4) -0.013(4) -0.005(4)
C28 0.100(9) 0.104(9) 0.108(10) -0.044(8) -0.004(7) 0.026(8)
C29 0.069(7) 0.136(10) 0.125(11) -0.043(9) 0.027(7) 0.010(8)
C30 0.076(7) 0.098(7) 0.099(8) -0.035(6) 0.032(6) -0.024(6)
C31 0.097(7) 0.110(8) 0.057(6) 0.010(6) 0.027(5) -0.003(7)
C32 0.099(8) 0.120(9) 0.071(7) 0.013(7) 0.034(6) -0.031(7)
C33 0.114(9) 0.091(8) 0.070(7) 0.012(6) 0.002(6) -0.026(7)
C34 0.093(7) 0.063(5) 0.074(7) 0.005(5) -0.021(6) -0.007(6)
C35 0.100(7) 0.064(5) 0.032(4) -0.001(4) -0.005(4) 0.019(5)
C36 0.111(8) 0.064(6) 0.088(8) -0.008(6) -0.034(7) -0.007(7)
C37 0.115(9) 0.063(6) 0.116(10) -0.024(6) -0.039(8) 0.018(7)
C38 0.093(7) 0.061(5) 0.080(7) -0.024(5) -0.021(6) 0.010(5)
C39 0.075(6) 0.062(5) 0.049(5) -0.011(4) -0.001(4) 0.011(5)
C40 0.078(8) 0.137(11) 0.112(9) -0.044(9) 0.003(7) 0.046(8)
C41 0.083(8) 0.123(10) 0.120(9) -0.056(9) 0.014(7) 0.023(8)
C42 0.070(6) 0.113(8) 0.078(7) -0.031(6) 0.020(5) 0.007(6)

loop_
_atom_type_symbol
_atom_type_description
_atom_type_scat_dispersion_real
_atom_type_scat_dispersion_imag
_atom_type_scat_source
C C 0.0181 0.0091 'International Tables Vol C Tables 4.2.6.8 and 6.1.1.4'
H H 0.0000 0.0000 'International Tables Vol C Tables 4.2.6.8 and 6.1.1.4'
Mn Mn -0.5299 2.8052 'International Tables Vol C Tables 4.2.6.8 and 6.1.1.4'
N N 0.0311 0.0180 'International Tables Vol C Tables 4.2.6.8 and 6.1.1.4'
O O 0.0492 0.0322 'International Tables Vol C Tables 4.2.6.8 and 6.1.1.4'

loop_
_geom_angle_atom_site_label_1
_geom_angle_atom_site_label_2
_geom_angle_atom_site_label_3
_geom_angle
_geom_angle_site_symmetry_1
_geom_angle_site_symmetry_3
_geom_angle_publ_flag
O9 Mn1 O1 96.3(2) 6_575 . ?
O9 Mn1 O7 109.1(2) 6_575 . ?
O1 Mn1 O7 90.2(2) . . ?
O9 Mn1 N2 155.6(2) 6_575 . ?
O1 Mn1 N2 80.9(2) . . ?
O7 Mn1 N2 95.1(2) . . ?
O9 Mn1 N1 89.5(2) 6_575 . ?
O1 Mn1 N1 124.0(2) . . ?
O7 Mn1 N1 139.6(2) . . ?
N2 Mn1 N1 72.7(2) . . ?
O9 Mn1 O6 97.1(2) 6_575 . ?
O1 Mn1 O6 147.21(19) . . ?
O7 Mn1 O6 57.11(18) . . ?
N2 Mn1 O6 98.0(2) . . ?
N1 Mn1 O6 85.91(19) . . ?
O8 Mn2 O2 98.0(2) . 6_576 ?
O8 Mn2 O3 91.5(2) . . ?
O2 Mn2 O3 102.7(2) 6_576 . ?
O8 Mn2 N4 82.9(2) . . ?
O2 Mn2 N4 162.1(2) 6_576 . ?
O3 Mn2 N4 95.1(2) . . ?
O8 Mn2 N3 128.0(2) . . ?
O2 Mn2 N3 93.2(2) 6_576 . ?
O3 Mn2 N3 134.9(2) . . ?
N4 Mn2 N3 72.7(3) . . ?
O8 Mn2 O4 147.41(19) . . ?
O2 Mn2 O4 97.8(2) 6_576 . ?
O3 Mn2 O4 57.17(19) . . ?
N4 Mn2 O4 90.5(2) . . ?
N3 Mn2 O4 79.2(2) . . ?
C19 N1 C23 117.9(7) . . ?
C19 N1 Mn1 126.1(5) . . ?
C23 N1 Mn1 116.1(5) . . ?
C30 N2 C27 118.9(9) . . ?
C30 N2 Mn1 125.4(7) . . ?
C27 N2 Mn1 115.1(6) . . ?
C31 N3 C35 116.4(9) . . ?
C31 N3 Mn2 126.1(7) . . ?
C35 N3 Mn2 115.4(6) . . ?
C42 N4 C39 117.9(8) . . ?
C42 N4 Mn2 125.2(7) . . ?
C39 N4 Mn2 116.4(6) . . ?
C1 O1 Mn1 156.5(6) . . ?
C1 O2 Mn2 116.0(5) . 6_575 ?
C5 O3 Mn2 91.7(5) . . ?
C5 O4 Mn2 88.8(5) . . ?
C7 O5 C9 117.2(6) . . ?
C10 O6 Mn1 89.5(4) . . ?
C10 O7 Mn1 92.5(4) . . ?
C14 O8 Mn2 158.6(5) . . ?
C14 O9 Mn1 116.4(5) . 6_576 ?
C16 O10 C18 118.3(7) . . ?
O1 C1 O2 124.0(7) . . ?
O1 C1 C2 118.1(6) . . ?
O2 C1 C2 117.6(6) . . ?
C8 C2 C3 120.1(6) . . ?
C8 C2 C1 119.8(6) . . ?
C3 C2 C1 120.1(6) . . ?
C2 C3 C4 119.2(6) . . ?
C2 C3 H3 120.4 . . ?
C4 C3 H3 120.4 . . ?
C6 C4 C3 120.7(6) . . ?
C6 C4 C5 118.3(6) . . ?
C3 C4 C5 121.0(6) . . ?
O4 C5 O3 121.8(7) . . ?
O4 C5 C4 119.4(7) . . ?
O3 C5 C4 118.7(7) . . ?
C7 C6 C4 119.3(6) . . ?
C7 C6 H6 120.3 . . ?
C4 C6 H6 120.3 . . ?
C8 C7 C6 120.3(7) . . ?
C8 C7 O5 116.0(6) . . ?
C6 C7 O5 123.7(7) . . ?
C7 C8 C2 120.4(6) . . ?
C7 C8 H8 119.8 . . ?
C2 C8 H8 119.8 . . ?
O5 C9 H9C 109.5 . . ?
O5 C9 H9B 109.5 . . ?
H9C C9 H9B 109.5 . . ?
O5 C9 H9A 109.5 . . ?
H9C C9 H9A 109.5 . . ?
H9B C9 H9A 109.5 . . ?
O6 C10 O7 120.9(6) . . ?
O6 C10 C11 119.8(7) . . ?
O7 C10 C11 119.2(6) . . ?
C17 C11 C12 121.7(6) . . ?
C17 C11 C10 118.4(6) . . ?
C12 C11 C10 119.9(6) . . ?
C11 C12 C13 117.8(6) . . ?
C11 C12 H12 121.1 . . ?
C13 C12 H12 121.1 . . ?
C15 C13 C12 121.5(6) . . ?
C15 C13 C14 119.3(6) . . ?
C12 C13 C14 119.2(6) . . ?
O9 C14 O8 122.8(7) . . ?
O9 C14 C13 118.9(7) . . ?
O8 C14 C13 118.2(6) . . ?
C13 C15 C16 120.2(6) . . ?
C13 C15 H15 119.9 . . ?
C16 C15 H15 119.9 . . ?
O10 C16 C15 126.0(6) . . ?
O10 C16 C17 114.3(7) . . ?
C15 C16 C17 119.7(7) . . ?
C11 C17 C16 119.0(7) . . ?
C11 C17 H17 120.5 . . ?
C16 C17 H17 120.5 . . ?
O10 C18 H18A 109.5 . . ?
O10 C18 H18B 109.5 . . ?
H18A C18 H18B 109.5 . . ?
O10 C18 H18C 109.5 . . ?
H18A C18 H18C 109.5 . . ?
H18B C18 H18C 109.5 . . ?
N1 C19 C20 121.4(9) . . ?
N1 C19 H19 119.3 . . ?
C20 C19 H19 119.3 . . ?
C21 C20 C19 122.2(10) . . ?
C21 C20 H20 118.9 . . ?
C19 C20 H20 118.9 . . ?
C20 C21 C22 117.6(9) . . ?
C20 C21 H21 121.2 . . ?
C22 C21 H21 121.2 . . ?
C21 C22 C23 118.7(9) . . ?
C21 C22 C24 123.1(10) . . ?
C23 C22 C24 118.2(10) . . ?
N1 C23 C22 122.1(8) . . ?
N1 C23 C27 116.6(7) . . ?
C22 C23 C27 121.3(8) . . ?
C25 C24 C22 122.0(11) . . ?
C25 C24 H24 119.0 . . ?
C22 C24 H24 119.0 . . ?
C24 C25 C26 120.0(11) . . ?
C24 C25 H25 120.0 . . ?
C26 C25 H25 120.0 . . ?
C28 C26 C27 115.7(10) . . ?
C28 C26 C25 123.0(11) . . ?
C27 C26 C25 121.3(10) . . ?
N2 C27 C26 123.9(9) . . ?
N2 C27 C23 118.9(8) . . ?
C26 C27 C23 117.1(8) . . ?
C29 C28 C26 122.0(11) . . ?
C29 C28 H28 119.0 . . ?
C26 C28 H28 119.0 . . ?
C28 C29 C30 119.5(11) . . ?
C28 C29 H29 120.3 . . ?
C30 C29 H29 120.3 . . ?
N2 C30 C29 119.9(10) . . ?
N2 C30 H30 120.0 . . ?
C29 C30 H30 120.0 . . ?
N3 C31 C32 124.0(10) . . ?
N3 C31 H31 118.0 . . ?
C32 C31 H31 118.0 . . ?
C33 C32 C31 119.0(10) . . ?
C33 C32 H32 120.5 . . ?
C31 C32 H32 120.5 . . ?
C32 C33 C34 119.7(11) . . ?
C32 C33 H33 120.2 . . ?
C34 C33 H33 120.2 . . ?
C35 C34 C33 117.3(10) . . ?
C35 C34 C36 118.0(11) . . ?
C33 C34 C36 124.7(11) . . ?
N3 C35 C34 123.4(9) . . ?
N3 C35 C39 116.0(8) . . ?
C34 C35 C39 120.6(9) . . ?
C37 C36 C34 121.7(12) . . ?
C37 C36 H36 119.2 . . ?
C34 C36 H36 119.2 . . ?
C36 C37 C38 122.9(12) . . ?
C36 C37 H37 118.6 . . ?
C38 C37 H37 118.6 . . ?
C40 C38 C39 115.8(10) . . ?
C40 C38 C37 126.6(11) . . ?
C39 C38 C37 117.5(11) . . ?
N4 C39 C38 122.4(9) . . ?
N4 C39 C35 118.3(8) . . ?
C38 C39 C35 119.3(9) . . ?
C41 C40 C38 120.3(11) . . ?
C41 C40 H40 119.8 . . ?
C38 C40 H40 119.8 . . ?
C40 C41 C42 119.9(12) . . ?
C40 C41 H41 120.1 . . ?
C42 C41 H41 120.1 . . ?
N4 C42 C41 123.5(11) . . ?
N4 C42 H42 118.2 . . ?
C41 C42 H42 118.2 . . ?

loop_
_geom_bond_atom_site_label_1
_geom_bond_atom_site_label_2
_geom_bond_distance
_geom_bond_site_symmetry_2
_geom_bond_publ_flag
Mn1 O9 2.110(5) 6_575 ?
Mn1 O1 2.132(5) . ?
Mn1 O7 2.226(5) . ?
Mn1 N2 2.278(7) . ?
Mn1 N1 2.280(6) . ?
Mn1 O6 2.291(5) . ?
Mn2 O8 2.105(5) . ?
Mn2 O2 2.111(5) 6_576 ?
Mn2 O3 2.230(5) . ?
Mn2 N4 2.263(7) . ?
Mn2 N3 2.304(7) . ?
Mn2 O4 2.308(6) . ?
N1 C19 1.312(9) . ?
N1 C23 1.354(9) . ?
N2 C30 1.330(10) . ?
N2 C27 1.346(10) . ?
N3 C31 1.327(10) . ?
N3 C35 1.377(10) . ?
N4 C42 1.319(10) . ?
N4 C39 1.360(10) . ?
O1 C1 1.232(8) . ?
O2 C1 1.263(8) . ?
O2 Mn2 2.110(5) 6_575 ?
O3 C5 1.257(9) . ?
O4 C5 1.229(9) . ?
O5 C7 1.383(8) . ?
O5 C9 1.448(9) . ?
O6 C10 1.239(8) . ?
O7 C10 1.242(8) . ?
O8 C14 1.263(8) . ?
O9 C14 1.260(8) . ?
O9 Mn1 2.110(5) 6_576 ?
O10 C16 1.359(8) . ?
O10 C18 1.416(9) . ?
C1 C2 1.510(9) . ?
C2 C8 1.384(9) . ?
C2 C3 1.386(8) . ?
C3 C4 1.394(9) . ?
C3 H3 0.9300 . ?
C4 C6 1.388(9) . ?
C4 C5 1.505(9) . ?
C6 C7 1.383(9) . ?
C6 H6 0.9300 . ?
C7 C8 1.380(9) . ?
C8 H8 0.9300 . ?
C9 H9C 0.9600 . ?
C9 H9B 0.9600 . ?
C9 H9A 0.9600 . ?
C10 C11 1.513(9) . ?
C11 C17 1.385(9) . ?
C11 C12 1.390(9) . ?
C12 C13 1.396(8) . ?
C12 H12 0.9300 . ?
C13 C15 1.374(9) . ?
C13 C14 1.508(9) . ?
C15 C16 1.377(9) . ?
C15 H15 0.9300 . ?
C16 C17 1.407(9) . ?
C17 H17 0.9300 . ?
C18 H18A 0.9600 . ?
C18 H18B 0.9600 . ?
C18 H18C 0.9600 . ?
C19 C20 1.384(11) . ?
C19 H19 0.9300 . ?
C20 C21 1.329(13) . ?
C20 H20 0.9300 . ?
C21 C22 1.381(13) . ?
C21 H21 0.9300 . ?
C22 C23 1.393(11) . ?
C22 C24 1.442(12) . ?
C23 C27 1.444(11) . ?
C24 C25 1.341(13) . ?
C24 H24 0.9300 . ?
C25 C26 1.421(13) . ?
C25 H25 0.9300 . ?
C26 C28 1.370(14) . ?
C26 C27 1.415(11) . ?
C28 C29 1.343(15) . ?
C28 H28 0.9300 . ?
C29 C30 1.436(14) . ?
C29 H29 0.9300 . ?
C30 H30 0.9300 . ?
C31 C32 1.409(12) . ?
C31 H31 0.9300 . ?
C32 C33 1.356(13) . ?
C32 H32 0.9300 . ?
C33 C34 1.417(13) . ?
C33 H33 0.9300 . ?
C34 C35 1.398(12) . ?
C34 C36 1.443(14) . ?
C35 C39 1.460(12) . ?
C36 C37 1.328(14) . ?
C36 H36 0.9300 . ?
C37 C38 1.436(14) . ?
C37 H37 0.9300 . ?
C38 C40 1.411(14) . ?
C38 C39 1.421(11) . ?
C40 C41 1.344(16) . ?
C40 H40 0.9300 . ?
C41 C42 1.369(12) . ?
C41 H41 0.9300 . ?
C42 H42 0.9300 . ?

loop_
_geom_hbond_atom_site_label_D
_geom_hbond_atom_site_label_H
_geom_hbond_atom_site_label_A
_geom_hbond_distance_DH
_geom_hbond_distance_HA
_geom_hbond_distance_DA
_geom_hbond_angle_DHA
_geom_hbond_site_symmetry_A
C42 H42 O10 0.93 2.66 3.350(12) 131.8 5_776
C19 H19 O6 0.93 2.50 3.170(10) 128.9 2_755

loop_
_geom_torsion_atom_site_label_1
_geom_torsion_atom_site_label_2
_geom_torsion_atom_site_label_3
_geom_torsion_atom_site_label_4
_geom_torsion
_geom_torsion_site_symmetry_1
_geom_torsion_site_symmetry_2
_geom_torsion_site_symmetry_3
_geom_torsion_site_symmetry_4
_geom_torsion_publ_flag
Mn1 O1 C1 O2 -83.9(15) . . . . ?
Mn1 O1 C1 C2 103.3(13) . . . . ?
Mn2 O2 C1 O1 3.7(11) 6_575 . . . ?
Mn2 O2 C1 C2 176.6(5) 6_575 . . . ?
O1 C1 C2 C8 168.7(7) . . . . ?
O2 C1 C2 C8 -4.6(11) . . . . ?
O1 C1 C2 C3 -12.8(11) . . . . ?
O2 C1 C2 C3 173.9(7) . . . . ?
C8 C2 C3 C4 -1.6(11) . . . . ?
C1 C2 C3 C4 179.8(6) . . . . ?
C2 C3 C4 C6 0.9(11) . . . . ?
C2 C3 C4 C5 -179.6(6) . . . . ?
Mn2 O4 C5 O3 -7.1(8) . . . . ?
Mn2 O4 C5 C4 173.0(6) . . . . ?
Mn2 O3 C5 O4 7.3(9) . . . . ?
Mn2 O3 C5 C4 -172.8(6) . . . . ?
C6 C4 C5 O4 1.9(11) . . . . ?
C3 C4 C5 O4 -177.6(7) . . . . ?
C6 C4 C5 O3 -178.0(7) . . . . ?
C3 C4 C5 O3 2.5(11) . . . . ?
C3 C4 C6 C7 0.8(11) . . . . ?
C5 C4 C6 C7 -178.7(7) . . . . ?
C4 C6 C7 C8 -1.9(12) . . . . ?
C4 C6 C7 O5 178.2(7) . . . . ?
C9 O5 C7 C8 171.3(7) . . . . ?
C9 O5 C7 C6 -8.8(13) . . . . ?
C6 C7 C8 C2 1.2(13) . . . . ?
O5 C7 C8 C2 -178.9(7) . . . . ?
C3 C2 C8 C7 0.6(12) . . . . ?
C1 C2 C8 C7 179.2(7) . . . . ?
Mn1 O6 C10 O7 0.9(8) . . . . ?
Mn1 O6 C10 C11 -178.7(6) . . . . ?
Mn1 O7 C10 O6 -0.9(8) . . . . ?
Mn1 O7 C10 C11 178.7(6) . . . . ?
O6 C10 C11 C17 4.3(11) . . . . ?
O7 C10 C11 C17 -175.3(7) . . . . ?
O6 C10 C11 C12 -174.3(7) . . . . ?
O7 C10 C11 C12 6.2(11) . . . . ?
C17 C11 C12 C13 2.0(10) . . . . ?
C10 C11 C12 C13 -179.6(6) . . . . ?
C11 C12 C13 C15 -1.5(10) . . . . ?
C11 C12 C13 C14 179.5(6) . . . . ?
Mn1 O9 C14 O8 6.8(10) 6_576 . . . ?
Mn1 O9 C14 C13 -171.3(4) 6_576 . . . ?
Mn2 O8 C14 O9 78.1(15) . . . . ?
Mn2 O8 C14 C13 -103.8(13) . . . . ?
C15 C13 C14 O9 14.6(10) . . . . ?
C12 C13 C14 O9 -166.4(6) . . . . ?
C15 C13 C14 O8 -163.6(7) . . . . ?
C12 C13 C14 O8 15.4(10) . . . . ?
C12 C13 C15 C16 1.3(11) . . . . ?
C14 C13 C15 C16 -179.6(6) . . . . ?
C18 O10 C16 C15 0.4(12) . . . . ?
C18 O10 C16 C17 -178.4(7) . . . . ?
C13 C15 C16 O10 179.8(7) . . . . ?
C13 C15 C16 C17 -1.5(10) . . . . ?
C12 C11 C17 C16 -2.2(10) . . . . ?
C10 C11 C17 C16 179.3(6) . . . . ?
O10 C16 C17 C11 -179.2(6) . . . . ?
C15 C16 C17 C11 1.9(10) . . . . ?
C23 N1 C19 C20 -0.1(11) . . . . ?
Mn1 N1 C19 C20 179.2(6) . . . . ?
N1 C19 C20 C21 -2.9(15) . . . . ?
C19 C20 C21 C22 2.0(16) . . . . ?
C20 C21 C22 C23 1.4(15) . . . . ?
C20 C21 C22 C24 -178.9(9) . . . . ?
C19 N1 C23 C22 3.6(11) . . . . ?
Mn1 N1 C23 C22 -175.7(6) . . . . ?
C19 N1 C23 C27 -177.4(7) . . . . ?
Mn1 N1 C23 C27 3.3(8) . . . . ?
C21 C22 C23 N1 -4.4(13) . . . . ?
C24 C22 C23 N1 175.9(8) . . . . ?
C21 C22 C23 C27 176.7(8) . . . . ?
C24 C22 C23 C27 -3.0(12) . . . . ?
C21 C22 C24 C25 -177.1(11) . . . . ?
C23 C22 C24 C25 2.6(16) . . . . ?
C22 C24 C25 C26 -0.3(17) . . . . ?
C24 C25 C26 C28 178.1(11) . . . . ?
C24 C25 C26 C27 -1.6(15) . . . . ?
C30 N2 C27 C26 1.5(12) . . . . ?
Mn1 N2 C27 C26 173.2(6) . . . . ?
C30 N2 C27 C23 -179.5(7) . . . . ?
Mn1 N2 C27 C23 -7.9(9) . . . . ?
C28 C26 C27 N2 0.4(13) . . . . ?
C25 C26 C27 N2 -179.8(8) . . . . ?
C28 C26 C27 C23 -178.5(8) . . . . ?
C25 C26 C27 C23 1.2(12) . . . . ?
N1 C23 C27 N2 3.1(10) . . . . ?
C22 C23 C27 N2 -177.9(7) . . . . ?
N1 C23 C27 C26 -177.8(7) . . . . ?
C22 C23 C27 C26 1.1(11) . . . . ?
C27 C26 C28 C29 -0.8(16) . . . . ?
C25 C26 C28 C29 179.4(10) . . . . ?
C26 C28 C29 C30 -0.6(19) . . . . ?
C27 N2 C30 C29 -3.0(13) . . . . ?
Mn1 N2 C30 C29 -173.7(7) . . . . ?
C28 C29 C30 N2 2.7(17) . . . . ?
C35 N3 C31 C32 3.9(13) . . . . ?
Mn2 N3 C31 C32 166.7(7) . . . . ?
N3 C31 C32 C33 -0.4(15) . . . . ?
C31 C32 C33 C34 -1.5(15) . . . . ?
C32 C33 C34 C35 -0.3(14) . . . . ?
C32 C33 C34 C36 -177.9(9) . . . . ?
C31 N3 C35 C34 -5.8(12) . . . . ?
Mn2 N3 C35 C34 -170.4(6) . . . . ?
C31 N3 C35 C39 174.7(7) . . . . ?
Mn2 N3 C35 C39 10.1(9) . . . . ?
C33 C34 C35 N3 4.1(13) . . . . ?
C36 C34 C35 N3 -178.1(8) . . . . ?
C33 C34 C35 C39 -176.5(8) . . . . ?
C36 C34 C35 C39 1.3(12) . . . . ?
C35 C34 C36 C37 0.3(15) . . . . ?
C33 C34 C36 C37 177.9(11) . . . . ?
C34 C36 C37 C38 -3.1(18) . . . . ?
C36 C37 C38 C40 -178.5(11) . . . . ?
C36 C37 C38 C39 4.1(16) . . . . ?
C42 N4 C39 C38 -1.1(12) . . . . ?
Mn2 N4 C39 C38 171.6(6) . . . . ?
C42 N4 C39 C35 -179.2(7) . . . . ?
Mn2 N4 C39 C35 -6.5(9) . . . . ?
C40 C38 C39 N4 1.8(13) . . . . ?
C37 C38 C39 N4 179.5(8) . . . . ?
C40 C38 C39 C35 179.9(8) . . . . ?
C37 C38 C39 C35 -2.4(13) . . . . ?
N3 C35 C39 N4 -2.6(11) . . . . ?
C34 C35 C39 N4 178.0(7) . . . . ?
N3 C35 C39 C38 179.3(7) . . . . ?
C34 C35 C39 C38 -0.2(12) . . . . ?
C39 C38 C40 C41 -2.6(16) . . . . ?
C37 C38 C40 C41 180.0(11) . . . . ?
C38 C40 C41 C42 2.6(19) . . . . ?
C39 N4 C42 C41 1.1(14) . . . . ?
Mn2 N4 C42 C41 -170.9(8) . . . . ?
C40 C41 C42 N4 -1.9(18) . . . . ?
